data_7708243
loop_
_publ_author_name
'Johnson, Andrew Lee'
'Paish, James David'
'Snook, Michael'

_publ_section_title
;
 Evaluation of Sn(II) Aminoalkoxide Precursors for Atomic Layer Deposition
 of SnO Thin Films. Invitation: Dalton Transactions web collection themed
 around the topic of tin chemistry
;
_journal_name_full 'Dalton Transactions'
_journal_paper_doi 10.1039/D1DT02480A
_journal_year 2021
_chemical_formula_moiety 'C14 H36 N4 O2 Sn2'
_chemical_formula_sum 'C14 H36 N4 O2 Sn2'
_chemical_formula_weight 529.85
_chemical_properties_physical Air-sensitive,Moisture-sensitive,Oxygen-sensitive
_space_group_crystal_system triclinic
_space_group_IT_number 2
_space_group_name_Hall '-P 1'
_space_group_name_H-M_alt 'P -1'
_atom_sites_solution_hydrogens geom
_audit_creation_method SHELXL-2018/3
_audit_update_record
;
2021-01-12 deposited with the CCDC.	2021-09-08 downloaded from the CCDC.
;
_cell_angle_alpha 73.154(5)
_cell_angle_beta 74.104(5)
_cell_angle_gamma 68.138(5)
_cell_formula_units_Z 1
_cell_length_a 7.5712(4)
_cell_length_b 8.6744(5)
_cell_length_c 9.2638(4)
_cell_measurement_reflns_used 2621
_cell_measurement_temperature 150(2)
_cell_measurement_theta_max 72.7120
_cell_measurement_theta_min 6.3890
_cell_volume 530.90(5)
_computing_cell_refinement 'CrysAlisPro 1.171.38.43 (Rigaku OD, 2015)'
_computing_data_collection 'CrysAlisPro 1.171.38.43 (Rigaku OD, 2015)'
_computing_data_reduction 'CrysAlisPro 1.171.38.43 (Rigaku OD, 2015)'
_computing_molecular_graphics 'ORTEP3 for Windows - Farrugia, L. J. J. Appl. Crystallogr. 1997, 30, 565'
_computing_publication_material
;
 'WinGX publication routines, Farrugia, 
 L. J., J. Appl. Crystallogr., 1999, 32, 837-838
;
_computing_structure_refinement
;
 SHELXL-2018/3 (Sheldrick, 2018)
 Sheldrick GM (2008) Acta Crystallogr A64:112--122 and 
 C. B. H\"ubschle, G. M. Sheldrick and B. Dittrich
 ShelXle: a Qt graphical user interface for SHELXL
 J. Appl. Cryst., 44, (2011) 1281-1284.
;
_computing_structure_solution
; 
 SHELXT
 Sheldrick, G. M. (2008). Acta Cryst. A64, 112-122.
;
_diffrn_ambient_environment N~2~
_diffrn_ambient_temperature 150.00(10)
_diffrn_detector 'CCD plate'
_diffrn_detector_area_resol_mean 8.1150
_diffrn_detector_type EosS2
_diffrn_measured_fraction_theta_full 0.999
_diffrn_measured_fraction_theta_max 0.987
_diffrn_measurement_device 'four-circle diffractometer'
_diffrn_measurement_device_type 'SuperNova, Dual, Cu at home/near, EosS2'
_diffrn_measurement_method '\w scans'
_diffrn_radiation_monochromator mirror
_diffrn_radiation_probe x-ray
_diffrn_radiation_type 'Cu K\a'
_diffrn_radiation_wavelength 1.54184
_diffrn_reflns_av_R_equivalents 0.0224
_diffrn_reflns_av_unetI/netI 0.0305
_diffrn_reflns_Laue_measured_fraction_full 0.999
_diffrn_reflns_Laue_measured_fraction_max 0.987
_diffrn_reflns_limit_h_max 9
_diffrn_reflns_limit_h_min -8
_diffrn_reflns_limit_k_max 10
_diffrn_reflns_limit_k_min -8
_diffrn_reflns_limit_l_max 11
_diffrn_reflns_limit_l_min -11
_diffrn_reflns_number 3776
_diffrn_reflns_point_group_measured_fraction_full 0.999
_diffrn_reflns_point_group_measured_fraction_max 0.987
_diffrn_reflns_theta_full 67.684
_diffrn_reflns_theta_max 72.931
_diffrn_reflns_theta_min 5.078
_diffrn_source 'micro-focus sealed X-ray tube'
_diffrn_source_type 'SuperNova (Cu) X-ray Source'
_exptl_absorpt_coefficient_mu 18.795
_exptl_absorpt_correction_T_max 0.534
_exptl_absorpt_correction_T_min 0.192
_exptl_absorpt_correction_type gaussian
_exptl_absorpt_process_details
;
CrysAlisPro 1.171.39.46 (Rigaku Oxford Diffraction, 2018)
Numerical absorption correction based on gaussian integration over
			a multifaceted crystal model
Empirical absorption correction using spherical harmonics,
 implemented in SCALE3 ABSPACK scaling algorithm.
;
_exptl_crystal_colour colourless
_exptl_crystal_density_diffrn 1.657
_exptl_crystal_description block
_exptl_crystal_F_000 264
_exptl_crystal_recrystallization_method 'Re-crystallisation from solvent: Hexane'
_exptl_crystal_size_max 0.320
_exptl_crystal_size_mid 0.171
_exptl_crystal_size_min 0.141
_refine_diff_density_max 1.180
_refine_diff_density_min -0.999
_refine_diff_density_rms 0.137
_refine_ls_extinction_method none
_refine_ls_goodness_of_fit_ref 1.103
_refine_ls_hydrogen_treatment constr
_refine_ls_matrix_type full
_refine_ls_number_parameters 105
_refine_ls_number_reflns 2104
_refine_ls_number_restraints 0
_refine_ls_restrained_S_all 1.103
_refine_ls_R_factor_all 0.0304
_refine_ls_R_factor_gt 0.0297
_refine_ls_shift/su_max 0.001
_refine_ls_shift/su_mean 0.000
_refine_ls_structure_factor_coef Fsqd
_refine_ls_weighting_details 'w=1/[\s^2^(Fo^2^)+(0.0570P)^2^+0.1249P] where P=(Fo^2^+2Fc^2^)/3'
_refine_ls_weighting_scheme calc
_refine_ls_wR_factor_gt 0.0792
_refine_ls_wR_factor_ref 0.0799
_reflns_Friedel_coverage 0.000
_reflns_number_gt 2057
_reflns_number_total 2104
_reflns_threshold_expression 'I > 2\s(I)'
_cod_data_source_file d1dt02480a2.cif
_cod_data_source_block 1b
_cod_database_code 7708243
_shelx_shelxl_version_number 2018/3
_shelx_space_group_comment
;
The symmetry employed for this shelxl refinement is uniquely defined
by the following loop, which should always be used as a source of
symmetry information in preference to the above space-group names.
They are only intended as comments.
;
_shelx_estimated_absorpt_t_min 0.065
_shelx_estimated_absorpt_t_max 0.177
_oxdiff_exptl_absorpt_empirical_full_min 0.630
_oxdiff_exptl_absorpt_empirical_full_max 2.251
_oxdiff_exptl_absorpt_empirical_details
;
Empirical correction (ABSPACK) includes:
- Absorption correction using spherical harmonics
- Frame scaling
;

loop_
_space_group_symop_operation_xyz
'x, y, z'
'-x, -y, -z'

loop_
_atom_site_label
_atom_site_type_symbol
_atom_site_fract_x
_atom_site_fract_y
_atom_site_fract_z
_atom_site_U_iso_or_equiv
_atom_site_adp_type
_atom_site_occupancy
_atom_site_site_symmetry_order
_atom_site_calc_flag
_atom_site_refinement_flags_posn
_atom_site_refinement_flags_adp
_atom_site_refinement_flags_occupancy
_atom_site_disorder_assembly
_atom_site_disorder_group
Sn1 Sn 0.34543(3) 0.38646(2) 0.51699(2) 0.01721(11) Uani 1 1 d . . . . .
O1 O 0.5480(4) 0.1684(3) 0.6024(3) 0.0229(5) Uani 1 1 d . . . . .
N1 N 0.1586(5) 0.2119(4) 0.7661(4) 0.0235(6) Uani 1 1 d . . . . .
N2 N 0.3929(4) 0.5357(3) 0.6524(3) 0.0194(6) Uani 1 1 d . . . . .
C1 C 0.4942(5) 0.0261(4) 0.6947(4) 0.0213(7) Uani 1 1 d . . . . .
H1 H 0.456194 -0.025855 0.629509 0.026 Uiso 1 1 calc R U . . .
C2 C 0.6698(6) -0.1032(5) 0.7604(5) 0.0300(8) Uani 1 1 d . . . . .
H2A H 0.636474 -0.204314 0.823168 0.045 Uiso 1 1 calc R U . . .
H2B H 0.708069 -0.052819 0.824157 0.045 Uiso 1 1 calc R U . . .
H2C H 0.777533 -0.135259 0.676153 0.045 Uiso 1 1 calc R U . . .
C3 C 0.3239(6) 0.0770(5) 0.8245(4) 0.0242(7) Uani 1 1 d . . . . .
H3A H 0.283625 -0.023616 0.882736 0.029 Uiso 1 1 calc R U . . .
H3B H 0.365718 0.116336 0.895863 0.029 Uiso 1 1 calc R U . . .
C4 C 0.0208(6) 0.2972(6) 0.8868(5) 0.0356(9) Uani 1 1 d . . . . .
H4A H -0.082458 0.391786 0.841849 0.053 Uiso 1 1 calc R U . . .
H4B H 0.088329 0.340701 0.934263 0.053 Uiso 1 1 calc R U . . .
H4C H -0.035549 0.216043 0.964912 0.053 Uiso 1 1 calc R U . . .
C5 C 0.0562(6) 0.1487(5) 0.6954(5) 0.0317(8) Uani 1 1 d . . . . .
H5A H -0.052492 0.242904 0.657308 0.048 Uiso 1 1 calc R U . . .
H5B H 0.007209 0.061949 0.771701 0.048 Uiso 1 1 calc R U . . .
H5C H 0.145298 0.098986 0.609636 0.048 Uiso 1 1 calc R U . . .
C6 C 0.4655(6) 0.4438(5) 0.7958(4) 0.0269(8) Uani 1 1 d . . . . .
H6A H 0.512112 0.516431 0.829788 0.040 Uiso 1 1 calc R U . . .
H6B H 0.572205 0.340097 0.778217 0.040 Uiso 1 1 calc R U . . .
H6C H 0.360731 0.413854 0.875092 0.040 Uiso 1 1 calc R U . . .
C7 C 0.2191(6) 0.6804(5) 0.6830(5) 0.0291(8) Uani 1 1 d . . . . .
H7A H 0.251280 0.755970 0.725160 0.044 Uiso 1 1 calc R U . . .
H7B H 0.118169 0.638788 0.757230 0.044 Uiso 1 1 calc R U . . .
H7C H 0.171905 0.743009 0.587215 0.044 Uiso 1 1 calc R U . . .

loop_
_atom_site_aniso_label
_atom_site_aniso_U_11
_atom_site_aniso_U_22
_atom_site_aniso_U_33
_atom_site_aniso_U_23
_atom_site_aniso_U_13
_atom_site_aniso_U_12
Sn1 0.02146(16) 0.01557(15) 0.01257(15) -0.00105(9) -0.00431(9) -0.00428(10)
O1 0.0250(12) 0.0158(11) 0.0194(11) 0.0011(9) -0.0020(9) -0.0024(9)
N1 0.0255(15) 0.0227(14) 0.0196(15) -0.0020(12) -0.0036(12) -0.0069(12)
N2 0.0236(14) 0.0156(12) 0.0119(12) -0.0027(10) -0.0001(10) -0.0007(11)
C1 0.0301(18) 0.0134(14) 0.0169(15) 0.0011(12) -0.0071(13) -0.0043(13)
C2 0.032(2) 0.0262(18) 0.0245(18) 0.0004(14) -0.0091(15) -0.0024(16)
C3 0.0303(18) 0.0235(16) 0.0166(15) 0.0006(13) -0.0066(13) -0.0080(14)
C4 0.031(2) 0.037(2) 0.034(2) -0.0116(17) 0.0045(16) -0.0104(17)
C5 0.031(2) 0.034(2) 0.032(2) -0.0034(16) -0.0094(16) -0.0116(17)
C6 0.039(2) 0.0304(18) 0.0121(15) 0.0001(13) -0.0072(14) -0.0142(16)
C7 0.0298(19) 0.0212(16) 0.0266(18) -0.0092(14) 0.0077(15) -0.0034(15)

loop_
_atom_type_symbol
_atom_type_description
_atom_type_scat_dispersion_real
_atom_type_scat_dispersion_imag
_atom_type_scat_source
C C 0.0181 0.0091 'International Tables Vol C Tables 4.2.6.8 and 6.1.1.4'
H H 0.0000 0.0000 'International Tables Vol C Tables 4.2.6.8 and 6.1.1.4'
N N 0.0311 0.0180 'International Tables Vol C Tables 4.2.6.8 and 6.1.1.4'
O O 0.0492 0.0322 'International Tables Vol C Tables 4.2.6.8 and 6.1.1.4'
Sn Sn 0.0259 5.4591 'International Tables Vol C Tables 4.2.6.8 and 6.1.1.4'

loop_
_exptl_crystal_face_index_h
_exptl_crystal_face_index_k
_exptl_crystal_face_index_l
_exptl_crystal_face_perp_dist
3 0 5 0.0836
-3 0 -5 0.0570
1 5 -1 0.1224
-1 -5 2 0.1176
-3 3 1 0.0637
3 -3 -1 0.0947
0 5 1 0.1000
-5 -1 0 0.0884
-1 2 5 0.0685
1 4 5 0.0965
3 2 -4 0.1175
1 -2 -5 0.0957
3 -2 2 0.0887
5 0 2 0.1000
-4 2 -2 0.0594
-5 -1 -2 0.0858
-3 0 3 0.0752
-2 3 4 0.0634
4 2 -2 0.1160
0 0 -6 0.0766

loop_
_geom_angle_atom_site_label_1
_geom_angle_atom_site_label_2
_geom_angle_atom_site_label_3
_geom_angle
_geom_angle_site_symmetry_1
_geom_angle_site_symmetry_3
_geom_angle_publ_flag
O1 Sn1 N2 92.59(10) . . ?
O1 Sn1 N2 86.48(10) . 2_666 ?
N2 Sn1 N2 80.64(11) . 2_666 ?
O1 Sn1 N1 72.21(10) . . ?
N2 Sn1 N1 93.82(10) . . ?
N2 Sn1 N1 157.78(10) 2_666 . ?
C1 O1 Sn1 121.0(2) . . ?
C5 N1 C3 112.1(3) . . ?
C5 N1 C4 109.0(3) . . ?
C3 N1 C4 111.9(3) . . ?
C5 N1 Sn1 102.0(2) . . ?
C3 N1 Sn1 100.5(2) . . ?
C4 N1 Sn1 120.9(2) . . ?
C7 N2 C6 109.4(3) . . ?
C7 N2 Sn1 111.3(2) . . ?
C6 N2 Sn1 117.8(2) . . ?
C7 N2 Sn1 114.0(2) . 2_666 ?
C6 N2 Sn1 104.7(2) . 2_666 ?
Sn1 N2 Sn1 99.36(10) . 2_666 ?
O1 C1 C2 108.1(3) . . ?
O1 C1 C3 111.1(3) . . ?
C2 C1 C3 110.3(3) . . ?
O1 C1 H1 109.1 . . ?
C2 C1 H1 109.1 . . ?
C3 C1 H1 109.1 . . ?
C1 C2 H2A 109.5 . . ?
C1 C2 H2B 109.5 . . ?
H2A C2 H2B 109.5 . . ?
C1 C2 H2C 109.5 . . ?
H2A C2 H2C 109.5 . . ?
H2B C2 H2C 109.5 . . ?
N1 C3 C1 111.8(3) . . ?
N1 C3 H3A 109.3 . . ?
C1 C3 H3A 109.3 . . ?
N1 C3 H3B 109.3 . . ?
C1 C3 H3B 109.3 . . ?
H3A C3 H3B 107.9 . . ?
N1 C4 H4A 109.5 . . ?
N1 C4 H4B 109.5 . . ?
H4A C4 H4B 109.5 . . ?
N1 C4 H4C 109.5 . . ?
H4A C4 H4C 109.5 . . ?
H4B C4 H4C 109.5 . . ?
N1 C5 H5A 109.5 . . ?
N1 C5 H5B 109.5 . . ?
H5A C5 H5B 109.5 . . ?
N1 C5 H5C 109.5 . . ?
H5A C5 H5C 109.5 . . ?
H5B C5 H5C 109.5 . . ?
N2 C6 H6A 109.5 . . ?
N2 C6 H6B 109.5 . . ?
H6A C6 H6B 109.5 . . ?
N2 C6 H6C 109.5 . . ?
H6A C6 H6C 109.5 . . ?
H6B C6 H6C 109.5 . . ?
N2 C7 H7A 109.5 . . ?
N2 C7 H7B 109.5 . . ?
H7A C7 H7B 109.5 . . ?
N2 C7 H7C 109.5 . . ?
H7A C7 H7C 109.5 . . ?
H7B C7 H7C 109.5 . . ?

loop_
_geom_bond_atom_site_label_1
_geom_bond_atom_site_label_2
_geom_bond_distance
_geom_bond_site_symmetry_2
_geom_bond_publ_flag
Sn1 O1 2.047(2) . ?
Sn1 N2 2.216(3) . ?
Sn1 N2 2.350(3) 2_666 ?
Sn1 N1 2.720(3) . ?
O1 C1 1.412(4) . ?
N1 C5 1.460(5) . ?
N1 C3 1.464(5) . ?
N1 C4 1.467(5) . ?
N2 C7 1.470(4) . ?
N2 C6 1.471(4) . ?
C1 C2 1.527(5) . ?
C1 C3 1.529(5) . ?
C1 H1 1.0000 . ?
C2 H2A 0.9800 . ?
C2 H2B 0.9800 . ?
C2 H2C 0.9800 . ?
C3 H3A 0.9900 . ?
C3 H3B 0.9900 . ?
C4 H4A 0.9800 . ?
C4 H4B 0.9800 . ?
C4 H4C 0.9800 . ?
C5 H5A 0.9800 . ?
C5 H5B 0.9800 . ?
C5 H5C 0.9800 . ?
C6 H6A 0.9800 . ?
C6 H6B 0.9800 . ?
C6 H6C 0.9800 . ?
C7 H7A 0.9800 . ?
C7 H7B 0.9800 . ?
C7 H7C 0.9800 . ?

loop_
_geom_torsion_atom_site_label_1
_geom_torsion_atom_site_label_2
_geom_torsion_atom_site_label_3
_geom_torsion_atom_site_label_4
_geom_torsion
_geom_torsion_site_symmetry_1
_geom_torsion_site_symmetry_2
_geom_torsion_site_symmetry_3
_geom_torsion_site_symmetry_4
_geom_torsion_publ_flag
Sn1 O1 C1 C2 -171.0(2) . . . . ?
Sn1 O1 C1 C3 -49.9(4) . . . . ?
C5 N1 C3 C1 74.8(4) . . . . ?
C4 N1 C3 C1 -162.4(3) . . . . ?
Sn1 N1 C3 C1 -32.8(3) . . . . ?
O1 C1 C3 N1 55.0(4) . . . . ?
C2 C1 C3 N1 174.9(3) . . . . ?

loop_
_exptl_oxdiff_crystal_face_indexfrac_h
_exptl_oxdiff_crystal_face_indexfrac_k
_exptl_oxdiff_crystal_face_indexfrac_l
_exptl_oxdiff_crystal_face_x
_exptl_oxdiff_crystal_face_y
_exptl_oxdiff_crystal_face_z
2.9976 0.0012 4.9962 -0.8489 -0.5349 0.0255
-2.9976 -0.0012 -4.9962 0.8489 0.5349 -0.0255
0.9983 4.9927 -0.9976 0.3011 0.3331 0.8848
-0.9983 -4.9923 1.9971 -0.4733 -0.3121 -0.9187
-2.9981 2.9968 1.0023 -0.1095 1.0014 0.2427
2.9981 -2.9968 -1.0023 0.1095 -1.0014 -0.2427
-0.0009 4.9935 1.0019 -0.0474 0.5884 0.7520
-4.9958 -0.9978 0.0018 -0.0453 0.9530 -0.4821
-0.9995 1.9992 4.9990 -0.8152 0.5453 0.0799
0.9985 3.9961 4.9990 -0.7571 0.3457 0.5243
2.9972 1.9953 -3.9985 0.7510 -0.4970 0.6449
0.9995 -1.9992 -4.9990 0.8152 -0.5453 -0.0799
2.9980 -1.9971 1.9967 -0.3822 -0.8249 -0.1872
4.9960 -0.0002 1.9968 -0.3241 -1.0245 0.2572
-3.9972 1.9973 -1.9963 0.3781 1.0382 0.1222
-4.9958 -0.9984 -1.9973 0.2991 0.9110 -0.4143
-2.9976 0.0016 2.9999 -0.5288 0.7029 -0.2966
-1.9989 2.9977 4.0004 -0.6221 0.8511 0.2060
3.9964 1.9959 -1.9999 0.4106 -0.6683 0.6421
-0.0000 -0.0021 -5.9971 1.0333 -0.1260 0.2033
